data_4063187
loop_
_publ_author_name
'Groysman, Stanislav'
'Goldberg, Israel'
'Kol, Moshe'
'Genizi, Elisheva'
'Goldschmidt, Zeev'

_publ_section_title
;
Tribenzyl Tantalum(V) Complexes of Amine Bis(phenolate) Ligands: 
Investigation of \a-Abstraction vs Ligand Backbone \b-Abstraction Paths
;
_journal_issue 8
_journal_name_full Organometallics
_journal_page_first 1880
_journal_page_last 1890
_journal_paper_doi 10.1021/om0499761
_journal_volume 23
_journal_year 2004
_chemical_formula_sum 'C47 H67 N2 O2 Ta'
_chemical_formula_weight 872.98
_space_group_IT_number 14
_symmetry_cell_setting monoclinic
_symmetry_space_group_name_Hall '-P 2yn'
_symmetry_space_group_name_H-M 'P 1 21/n 1'
_cell_angle_alpha 90.00
_cell_angle_beta 94.0110(8)
_cell_angle_gamma 90.00
_cell_formula_units_Z 4
_cell_length_a 14.0190(2)
_cell_length_b 17.1160(3)
_cell_length_c 17.7430(3)
_cell_measurement_temperature 110(2)
_cell_volume 4246.99(12)
_diffrn_ambient_temperature 110(2)
_exptl_crystal_density_diffrn 1.365
_cod_original_sg_symbol_H-M 'P 21/n'
_cod_database_code 4063187

loop_
_symmetry_equiv_pos_as_xyz
'x, y, z'
'-x+1/2, y+1/2, -z+1/2'
'-x, -y, -z'
'x-1/2, -y-1/2, z-1/2'

loop_
_atom_site_label
_atom_site_type_symbol
_atom_site_fract_x
_atom_site_fract_y
_atom_site_fract_z
_atom_site_U_iso_or_equiv
_atom_site_adp_type
_atom_site_occupancy
_atom_site_symmetry_multiplicity
_atom_site_calc_flag
_atom_site_refinement_flags
_atom_site_disorder_assembly
_atom_site_disorder_group
Ta1 Ta 0.164087(12) 0.055267(9) 0.219832(9) 0.02705(6) Uani 1 1 d . . .
O2 O 0.1018(2) 0.06958(16) 0.31547(15) 0.0312(6) Uani 1 1 d . . .
O3 O 0.2531(2) 0.02904(16) 0.14579(15) 0.0305(6) Uani 1 1 d . . .
N4 N 0.2214(2) -0.05328(18) 0.27235(18) 0.0263(7) Uani 1 1 d . . .
N5 N 0.0401(3) -0.0459(2) 0.1986(2) 0.0363(8) Uani 1 1 d . . .
C6 C 0.2720(3) 0.0131(2) 0.3102(2) 0.0266(8) Uani 1 1 d . . .
H6 H 0.3410 0.0199 0.3007 0.032 Uiso 1 1 calc R . .
C7 C 0.0646(3) 0.1285(3) 0.1403(3) 0.0401(11) Uani 1 1 d . . .
H7A H 0.0265 0.0918 0.1072 0.048 Uiso 1 1 calc R . .
H7B H 0.0192 0.1557 0.1717 0.048 Uiso 1 1 calc R . .
C8 C 0.2326(3) 0.1734(2) 0.2390(2) 0.0318(9) Uani 1 1 d . . .
H8A H 0.2583 0.1890 0.1907 0.038 Uiso 1 1 calc R . .
H8B H 0.1805 0.2105 0.2482 0.038 Uiso 1 1 calc R . .
C9 C 0.1505(3) 0.0693(2) 0.3855(2) 0.0282(9) Uani 1 1 d . . .
C10 C 0.1160(3) 0.1013(2) 0.4512(2) 0.0304(9) Uani 1 1 d . . .
C11 C 0.1785(3) 0.0977(2) 0.5162(2) 0.0328(9) Uani 1 1 d . . .
H11 H 0.1569 0.1179 0.5619 0.039 Uiso 1 1 calc R . .
C12 C 0.2708(3) 0.0660(2) 0.5182(2) 0.0324(9) Uani 1 1 d . . .
C13 C 0.3019(3) 0.0356(2) 0.4515(2) 0.0307(9) Uani 1 1 d . . .
H13 H 0.3642 0.0138 0.4511 0.037 Uiso 1 1 calc R . .
C14 C 0.2428(3) 0.0368(2) 0.3856(2) 0.0278(9) Uani 1 1 d . . .
C15 C 0.2841(3) -0.1064(2) 0.2301(2) 0.0314(9) Uani 1 1 d . . .
H15A H 0.3131 -0.1453 0.2661 0.038 Uiso 1 1 calc R . .
H15B H 0.2432 -0.1353 0.1918 0.038 Uiso 1 1 calc R . .
C16 C 0.1463(3) -0.0987(2) 0.3065(2) 0.0326(9) Uani 1 1 d . . .
H16A H 0.1184 -0.0679 0.3467 0.039 Uiso 1 1 calc R . .
H16B H 0.1735 -0.1474 0.3291 0.039 Uiso 1 1 calc R . .
C17 C 0.0697(3) -0.1177(3) 0.2436(3) 0.0384(10) Uani 1 1 d . . .
H17A H 0.0948 -0.1574 0.2095 0.046 Uiso 1 1 calc R . .
H17B H 0.0131 -0.1402 0.2661 0.046 Uiso 1 1 calc R . .
C18 C 0.0289(4) -0.0695(3) 0.1176(3) 0.0476(12) Uani 1 1 d . . .
H18A H -0.0135 -0.1150 0.1122 0.071 Uiso 1 1 calc R . .
H18B H 0.0916 -0.0829 0.1001 0.071 Uiso 1 1 calc R . .
H18C H 0.0012 -0.0262 0.0874 0.071 Uiso 1 1 calc R . .
C19 C -0.0539(3) -0.0191(3) 0.2218(3) 0.0455(12) Uani 1 1 d . . .
H19A H -0.0711 0.0303 0.1964 0.068 Uiso 1 1 calc R . .
H19B H -0.0503 -0.0113 0.2766 0.068 Uiso 1 1 calc R . .
H19C H -0.1026 -0.0586 0.2077 0.068 Uiso 1 1 calc R . .
C20 C 0.3628(3) -0.0677(2) 0.1910(2) 0.0280(9) Uani 1 1 d . . .
C21 C 0.4538(3) -0.1004(2) 0.1930(2) 0.0332(9) Uani 1 1 d . . .
H21 H 0.4672 -0.1460 0.2224 0.040 Uiso 1 1 calc R . .
C22 C 0.5255(3) -0.0676(3) 0.1527(2) 0.0336(10) Uani 1 1 d . . .
C23 C 0.5038(3) -0.0013(3) 0.1099(2) 0.0373(10) Uani 1 1 d . . .
H23 H 0.5523 0.0213 0.0820 0.045 Uiso 1 1 calc R . .
C24 C 0.4140(3) 0.0334(3) 0.1064(2) 0.0334(10) Uani 1 1 d . . .
C25 C 0.3436(3) -0.0018(2) 0.1467(2) 0.0312(9) Uani 1 1 d . . .
C26 C 0.3103(3) 0.1875(2) 0.2994(2) 0.0305(9) Uani 1 1 d . . .
C27 C 0.2919(3) 0.2235(2) 0.3674(2) 0.0328(9) Uani 1 1 d . . .
H27 H 0.2288 0.2407 0.3749 0.039 Uiso 1 1 calc R . .
C28 C 0.3639(3) 0.2350(3) 0.4245(2) 0.0410(11) Uani 1 1 d . . .
H28 H 0.3493 0.2597 0.4702 0.049 Uiso 1 1 calc R . .
C29 C 0.4550(3) 0.2111(3) 0.4155(3) 0.0410(11) Uani 1 1 d . . .
H29 H 0.5037 0.2189 0.4548 0.049 Uiso 1 1 calc R . .
C30 C 0.4759(3) 0.1755(3) 0.3486(3) 0.0426(11) Uani 1 1 d . . .
H30 H 0.5394 0.1589 0.3418 0.051 Uiso 1 1 calc R . .
C31 C 0.4046(3) 0.1637(2) 0.2910(2) 0.0342(9) Uani 1 1 d . . .
H31 H 0.4201 0.1392 0.2454 0.041 Uiso 1 1 calc R . .
C32 C 0.1050(3) 0.1882(2) 0.0908(2) 0.0307(9) Uani 1 1 d . . .
C33 C 0.1011(4) 0.2676(3) 0.1081(3) 0.0487(13) Uani 1 1 d . . .
H33 H 0.0663 0.2827 0.1497 0.058 Uiso 1 1 calc R . .
C34 C 0.1434(5) 0.3243(4) 0.0695(4) 0.077(2) Uani 1 1 d . . .
H34 H 0.1381 0.3774 0.0843 0.092 Uiso 1 1 calc R . .
C35 C 0.1929(5) 0.3054(6) 0.0106(5) 0.095(3) Uani 1 1 d . . .
H35 H 0.2254 0.3452 -0.0148 0.114 Uiso 1 1 calc R . .
C36 C 0.1978(4) 0.2283(6) -0.0144(4) 0.098(3) Uani 1 1 d . . .
H36 H 0.2306 0.2153 -0.0577 0.117 Uiso 1 1 calc R . .
C37 C 0.1518(4) 0.1695(4) 0.0276(3) 0.0610(16) Uani 1 1 d . . .
H37 H 0.1536 0.1167 0.0115 0.073 Uiso 1 1 calc R . .
C38 C 0.6244(3) -0.1035(3) 0.1545(2) 0.0413(11) Uani 1 1 d . . .
H38A H 0.6302 -0.1349 0.1089 0.062 Uiso 1 1 calc R . .
H38B H 0.6344 -0.1369 0.1992 0.062 Uiso 1 1 calc R . .
H38C H 0.6725 -0.0619 0.1566 0.062 Uiso 1 1 calc R . .
C39 C 0.3926(4) 0.1061(3) 0.0608(3) 0.0458(12) Uani 1 1 d . . .
H39A H 0.4467 0.1180 0.0306 0.069 Uiso 1 1 calc R . .
H39B H 0.3822 0.1499 0.0949 0.069 Uiso 1 1 calc R . .
H39C H 0.3350 0.0979 0.0272 0.069 Uiso 1 1 calc R . .
C40 C 0.3338(3) 0.0645(3) 0.5931(2) 0.0352(10) Uani 1 1 d . . .
C41 C 0.3489(4) 0.1476(3) 0.6225(3) 0.0478(12) Uani 1 1 d . . .
H41A H 0.2868 0.1717 0.6298 0.072 Uiso 1 1 calc R . .
H41B H 0.3823 0.1783 0.5858 0.072 Uiso 1 1 calc R . .
H41C H 0.3874 0.1464 0.6708 0.072 Uiso 1 1 calc R . .
C42 C 0.2854(4) 0.0149(3) 0.6511(3) 0.0534(14) Uani 1 1 d . . .
H42A H 0.3259 0.0135 0.6984 0.080 Uiso 1 1 calc R . .
H42B H 0.2761 -0.0383 0.6317 0.080 Uiso 1 1 calc R . .
H42C H 0.2233 0.0379 0.6605 0.080 Uiso 1 1 calc R . .
C43 C 0.4327(4) 0.0300(3) 0.5837(3) 0.0539(14) Uani 1 1 d . . .
H43A H 0.4708 0.0319 0.6321 0.081 Uiso 1 1 calc R . .
H43B H 0.4648 0.0603 0.5460 0.081 Uiso 1 1 calc R . .
H43C H 0.4261 -0.0244 0.5669 0.081 Uiso 1 1 calc R . .
C44 C 0.0173(3) 0.1411(2) 0.4517(2) 0.0349(10) Uani 1 1 d . . .
C45 C -0.0611(3) 0.0840(3) 0.4236(3) 0.0456(12) Uani 1 1 d . . .
H45A H -0.0600 0.0383 0.4570 0.068 Uiso 1 1 calc R . .
H45B H -0.0500 0.0673 0.3721 0.068 Uiso 1 1 calc R . .
H45C H -0.1235 0.1098 0.4238 0.068 Uiso 1 1 calc R . .
C46 C -0.0048(3) 0.1686(3) 0.5299(3) 0.0481(12) Uani 1 1 d . . .
H46A H 0.0444 0.2056 0.5490 0.072 Uiso 1 1 calc R . .
H46B H -0.0057 0.1236 0.5640 0.072 Uiso 1 1 calc R . .
H46C H -0.0675 0.1943 0.5271 0.072 Uiso 1 1 calc R . .
C47 C 0.0155(4) 0.2126(3) 0.3995(3) 0.0518(13) Uani 1 1 d . . .
H47A H -0.0486 0.2359 0.3965 0.078 Uiso 1 1 calc R . .
H47B H 0.0316 0.1965 0.3489 0.078 Uiso 1 1 calc R . .
H47C H 0.0622 0.2512 0.4197 0.078 Uiso 1 1 calc R . .
C48 C 0.7671(6) 0.0865(4) 0.0298(4) 0.089(2) Uani 1 1 d . . .
H48A H 0.8354 0.0971 0.0403 0.133 Uiso 1 1 calc R . .
H48B H 0.7508 0.0897 -0.0248 0.133 Uiso 1 1 calc R . .
H48C H 0.7524 0.0340 0.0478 0.133 Uiso 1 1 calc R . .
C49 C 0.7095(5) 0.1460(4) 0.0699(4) 0.079(2) Uani 1 1 d . . .
H49A H 0.7193 0.1979 0.0472 0.095 Uiso 1 1 calc R . .
H49B H 0.6409 0.1328 0.0613 0.095 Uiso 1 1 calc R . .
C50 C 0.7337(5) 0.1513(4) 0.1523(3) 0.0674(17) Uani 1 1 d . . .
H50A H 0.8003 0.1703 0.1604 0.081 Uiso 1 1 calc R . .
H50B H 0.7319 0.0979 0.1737 0.081 Uiso 1 1 calc R . .
C51 C 0.6706(5) 0.2031(4) 0.1965(4) 0.079(2) Uani 1 1 d . . .
H51A H 0.6606 0.2532 0.1692 0.095 Uiso 1 1 calc R . .
H51B H 0.6075 0.1777 0.1989 0.095 Uiso 1 1 calc R . .
C52 C 0.7105(6) 0.2200(5) 0.2751(4) 0.101(3) Uani 1 1 d . . .
H52A H 0.7092 0.1722 0.3055 0.151 Uiso 1 1 calc R . .
H52B H 0.6718 0.2604 0.2975 0.151 Uiso 1 1 calc R . .
H52C H 0.7766 0.2383 0.2739 0.151 Uiso 1 1 calc R . .

loop_
_atom_site_aniso_label
_atom_site_aniso_U_11
_atom_site_aniso_U_22
_atom_site_aniso_U_33
_atom_site_aniso_U_23
_atom_site_aniso_U_13
_atom_site_aniso_U_12
Ta1 0.02780(9) 0.02466(9) 0.02845(9) 0.00252(7) 0.00028(6) -0.00025(7)
O2 0.0318(15) 0.0293(16) 0.0325(15) 0.0031(12) 0.0019(12) 0.0002(12)
O3 0.0330(16) 0.0314(15) 0.0268(14) 0.0037(12) -0.0007(12) 0.0009(12)
N4 0.0301(17) 0.0197(16) 0.0292(17) -0.0012(14) 0.0041(14) 0.0017(14)
N5 0.0318(19) 0.037(2) 0.040(2) 0.0021(16) 0.0010(16) 0.0012(16)
C6 0.030(2) 0.024(2) 0.0256(19) -0.0025(16) 0.0027(17) -0.0009(16)
C7 0.038(2) 0.033(2) 0.047(3) 0.008(2) -0.012(2) -0.001(2)
C8 0.034(2) 0.025(2) 0.036(2) 0.0045(18) 0.0001(18) 0.0002(18)
C9 0.029(2) 0.027(2) 0.029(2) 0.0022(16) 0.0063(17) 0.0005(16)
C10 0.028(2) 0.027(2) 0.037(2) 0.0021(17) 0.0086(18) -0.0012(17)
C11 0.037(2) 0.031(2) 0.031(2) 0.0004(18) 0.0066(18) 0.0026(19)
C12 0.038(2) 0.032(2) 0.027(2) -0.0001(17) 0.0009(18) 0.0020(19)
C13 0.031(2) 0.030(2) 0.032(2) 0.0036(17) 0.0045(18) 0.0048(17)
C14 0.034(2) 0.021(2) 0.029(2) 0.0023(15) 0.0075(17) 0.0007(16)
C15 0.035(2) 0.024(2) 0.035(2) -0.0032(17) 0.0034(18) 0.0017(17)
C16 0.037(2) 0.025(2) 0.037(2) 0.0026(17) 0.0059(19) -0.0027(18)
C17 0.039(2) 0.032(2) 0.044(3) 0.004(2) 0.001(2) -0.007(2)
C18 0.053(3) 0.045(3) 0.043(3) -0.008(2) -0.006(2) -0.004(2)
C19 0.033(3) 0.038(3) 0.065(3) -0.005(2) 0.003(2) -0.009(2)
C20 0.033(2) 0.029(2) 0.0229(19) -0.0025(16) 0.0025(17) 0.0008(17)
C21 0.041(2) 0.032(2) 0.027(2) -0.0033(17) 0.0042(19) 0.0049(19)
C22 0.033(2) 0.041(3) 0.027(2) -0.0062(18) 0.0031(18) 0.0042(19)
C23 0.038(2) 0.041(3) 0.034(2) 0.0055(19) 0.0077(19) -0.002(2)
C24 0.040(2) 0.035(2) 0.025(2) 0.0022(17) 0.0042(18) -0.0038(19)
C25 0.038(2) 0.033(2) 0.0224(19) -0.0014(17) -0.0011(18) 0.0055(19)
C26 0.034(2) 0.025(2) 0.033(2) 0.0079(17) -0.0007(18) -0.0025(17)
C27 0.034(2) 0.028(2) 0.037(2) 0.0033(18) 0.0067(19) -0.0038(18)
C28 0.051(3) 0.038(3) 0.033(2) 0.0009(19) 0.002(2) -0.008(2)
C29 0.045(3) 0.037(3) 0.039(2) 0.006(2) -0.012(2) -0.008(2)
C30 0.034(2) 0.034(3) 0.059(3) 0.010(2) -0.001(2) 0.000(2)
C31 0.034(2) 0.031(2) 0.038(2) 0.0024(19) 0.0054(19) -0.0026(19)
C32 0.028(2) 0.034(2) 0.029(2) 0.0011(17) -0.0084(17) 0.0026(17)
C33 0.066(3) 0.033(3) 0.043(3) 0.003(2) -0.023(2) 0.003(2)
C34 0.072(4) 0.059(4) 0.094(5) 0.033(4) -0.041(4) -0.025(3)
C35 0.034(3) 0.130(7) 0.118(7) 0.075(6) -0.010(4) -0.001(4)
C36 0.050(4) 0.185(9) 0.062(4) 0.060(5) 0.027(3) 0.067(5)
C37 0.067(4) 0.085(4) 0.030(2) 0.010(3) 0.002(2) 0.043(3)
C38 0.038(3) 0.052(3) 0.035(2) 0.000(2) 0.008(2) 0.004(2)
C39 0.047(3) 0.046(3) 0.046(3) 0.018(2) 0.014(2) 0.002(2)
C40 0.041(2) 0.039(3) 0.025(2) -0.0032(18) -0.0007(18) 0.005(2)
C41 0.052(3) 0.053(3) 0.037(2) -0.004(2) -0.003(2) 0.003(2)
C42 0.070(4) 0.056(3) 0.033(2) 0.007(2) -0.005(2) -0.010(3)
C43 0.055(3) 0.071(4) 0.033(2) -0.010(2) -0.010(2) 0.024(3)
C44 0.034(2) 0.030(2) 0.042(2) 0.0020(19) 0.0092(19) 0.0055(18)
C45 0.031(2) 0.049(3) 0.058(3) -0.009(2) 0.009(2) 0.005(2)
C46 0.040(3) 0.050(3) 0.055(3) -0.010(2) 0.015(2) 0.009(2)
C47 0.043(3) 0.039(3) 0.076(4) 0.018(3) 0.018(3) 0.013(2)
C48 0.101(6) 0.082(5) 0.087(5) -0.026(4) 0.032(4) -0.020(4)
C49 0.071(4) 0.084(5) 0.084(5) 0.000(4) 0.011(4) -0.033(4)
C50 0.075(4) 0.060(4) 0.070(4) -0.002(3) 0.023(3) -0.023(3)
C51 0.093(5) 0.072(4) 0.076(4) 0.006(3) 0.033(4) -0.025(4)
C52 0.126(7) 0.102(6) 0.076(5) -0.011(4) 0.018(5) -0.054(5)

loop_
_geom_bond_atom_site_label_1
_geom_bond_atom_site_label_2
_geom_bond_distance
_geom_bond_site_symmetry_2
_geom_bond_publ_flag
Ta1 O3 1.927(3) . ?
Ta1 O2 1.977(3) . ?
Ta1 N4 2.205(3) . ?
Ta1 C6 2.246(4) . ?
Ta1 C8 2.255(4) . ?
Ta1 C7 2.288(4) . ?
Ta1 N5 2.463(4) . ?
O2 C9 1.375(5) . ?
O3 C25 1.373(5) . ?
N4 C16 1.473(5) . ?
N4 C6 1.476(5) . ?
N4 C15 1.501(5) . ?
N5 C19 1.481(6) . ?
N5 C18 1.489(6) . ?
N5 C17 1.509(5) . ?
C6 C14 1.482(5) . ?
C6 H6 1.0000 . ?
C7 C32 1.485(6) . ?
C7 H7A 0.9900 . ?
C7 H7B 0.9900 . ?
C8 C26 1.493(5) . ?
C8 H8A 0.9900 . ?
C8 H8B 0.9900 . ?
C9 C10 1.404(6) . ?
C9 C14 1.408(6) . ?
C10 C11 1.400(6) . ?
C10 C44 1.543(6) . ?
C11 C12 1.402(6) . ?
C11 H11 0.9500 . ?
C12 C13 1.391(6) . ?
C12 C40 1.545(6) . ?
C13 C14 1.385(6) . ?
C13 H13 0.9500 . ?
C15 C20 1.498(6) . ?
C15 H15A 0.9900 . ?
C15 H15B 0.9900 . ?
C16 C17 1.529(6) . ?
C16 H16A 0.9900 . ?
C16 H16B 0.9900 . ?
C17 H17A 0.9900 . ?
C17 H17B 0.9900 . ?
C18 H18A 0.9800 . ?
C18 H18B 0.9800 . ?
C18 H18C 0.9800 . ?
C19 H19A 0.9800 . ?
C19 H19B 0.9800 . ?
C19 H19C 0.9800 . ?
C20 C25 1.389(6) . ?
C20 C21 1.391(6) . ?
C21 C22 1.393(6) . ?
C21 H21 0.9500 . ?
C22 C23 1.387(6) . ?
C22 C38 1.514(6) . ?
C23 C24 1.390(6) . ?
C23 H23 0.9500 . ?
C24 C25 1.395(6) . ?
C24 C39 1.503(6) . ?
C26 C27 1.394(6) . ?
C26 C31 1.402(6) . ?
C27 C28 1.393(6) . ?
C27 H27 0.9500 . ?
C28 C29 1.360(7) . ?
C28 H28 0.9500 . ?
C29 C30 1.385(7) . ?
C29 H29 0.9500 . ?
C30 C31 1.393(6) . ?
C30 H30 0.9500 . ?
C31 H31 0.9500 . ?
C32 C37 1.375(6) . ?
C32 C33 1.395(6) . ?
C33 C34 1.349(8) . ?
C33 H33 0.9500 . ?
C34 C35 1.334(10) . ?
C34 H34 0.9500 . ?
C35 C36 1.396(11) . ?
C35 H35 0.9500 . ?
C36 C37 1.432(10) . ?
C36 H36 0.9500 . ?
C37 H37 0.9500 . ?
C38 H38A 0.9800 . ?
C38 H38B 0.9800 . ?
C38 H38C 0.9800 . ?
C39 H39A 0.9800 . ?
C39 H39B 0.9800 . ?
C39 H39C 0.9800 . ?
C40 C41 1.524(6) . ?
C40 C43 1.527(7) . ?
C40 C42 1.529(7) . ?
C41 H41A 0.9800 . ?
C41 H41B 0.9800 . ?
C41 H41C 0.9800 . ?
C42 H42A 0.9800 . ?
C42 H42B 0.9800 . ?
C42 H42C 0.9800 . ?
C43 H43A 0.9800 . ?
C43 H43B 0.9800 . ?
C43 H43C 0.9800 . ?
C44 C46 1.517(6) . ?
C44 C45 1.528(6) . ?
C44 C47 1.535(6) . ?
C45 H45A 0.9800 . ?
C45 H45B 0.9800 . ?
C45 H45C 0.9800 . ?
C46 H46A 0.9800 . ?
C46 H46B 0.9800 . ?
C46 H46C 0.9800 . ?
C47 H47A 0.9800 . ?
C47 H47B 0.9800 . ?
C47 H47C 0.9800 . ?
C48 C49 1.509(9) . ?
C48 H48A 0.9800 . ?
C48 H48B 0.9800 . ?
C48 H48C 0.9800 . ?
C49 C50 1.480(8) . ?
C49 H49A 0.9900 . ?
C49 H49B 0.9900 . ?
C50 C51 1.510(9) . ?
C50 H50A 0.9900 . ?
C50 H50B 0.9900 . ?
C51 C52 1.493(9) . ?
C51 H51A 0.9900 . ?
C51 H51B 0.9900 . ?
C52 H52A 0.9800 . ?
C52 H52B 0.9800 . ?
C52 H52C 0.9800 . ?
